data_4078917
loop_
_publ_author_name
'Bhargava, Suresh K.'
'Priv\'er, Steven H.'
'Willis, Anthony C.'
'Bennett, Martin A.'

_publ_section_title
;
 Preparation, Structure, and Reactivity of Dipalladium(I) Complexes
 Containing the Carbanion 2-C6F4PPh2: Coexistence of Distinct,
 Noninterconverting Head-to-Head [Dipalladium(0/II)] and Head-to-Tail
 [Dipalladium(I)] Species
;
_journal_issue 15
_journal_name_full Organometallics
_journal_page_first 5561
_journal_paper_doi 10.1021/om300525p
_journal_volume 31
_journal_year 2012
_chemical_compound_source 'from RMITU'
_chemical_formula_moiety 'C72 H50 F8 P4 Pt2'
_chemical_formula_sum 'C72 H50 F8 P4 Pt2'
_chemical_formula_weight 1581.25
_space_group_IT_number 14
_symmetry_cell_setting monoclinic
_symmetry_space_group_name_Hall '-P 2yn'
_symmetry_space_group_name_H-M 'P 1 21/n 1'
_atom_sites_solution_hydrogens geom
_atom_sites_solution_primary direct
_audit_creation_date 09-04-22
_audit_creation_method CRYSTALS_ver_12.85
_audit_update_record
;
2009-04-28- Report on C72 H50 F8 P4 Pt2 
             by   Anthony C. Willis
             for  Steven Priver and Martin Bennett

2009-04-28- passes checkcif tests with minor warnings  
;
_cell_angle_alpha 90
_cell_angle_beta 92.9339(4)
_cell_angle_gamma 90
_cell_formula_units_Z 4
_cell_length_a 12.9761(1)
_cell_length_b 22.8436(2)
_cell_length_c 20.3033(1)
_cell_measurement_reflns_used 121507
_cell_measurement_temperature 200
_cell_measurement_theta_max 30
_cell_measurement_theta_min 3
_cell_volume 6010.43(8)
_computing_cell_refinement 'DENZO/SCALEPACK (Otwinowski & Minor, 1997)'
_computing_data_collection 'COLLECT (Nonius, 1997-2001).'
_computing_data_reduction 'DENZO/SCALEPACK (Otwinowski & Minor, 1997)'
_computing_molecular_graphics
; 
ORTEP-II (Johnson 1976) in teXsan (MSC, 1992-1997)
;
_computing_publication_material 'CRYSTALS (Betteridge et al., 2003)'
_computing_structure_refinement 'CRYSTALS (Betteridge et al., 2003)'
_computing_structure_solution 'SIR92 (Altomare et al., 1994)'
_diffrn_ambient_temperature 200
_diffrn_measured_fraction_theta_full 0.999
_diffrn_measured_fraction_theta_max 0.999
_diffrn_measurement_device 'Nonius KappaCCD'
_diffrn_measurement_device_type Area
_diffrn_measurement_method ' \f and \w scans with CCD '
_diffrn_radiation_monochromator graphite
_diffrn_radiation_type 'Mo K\a'
_diffrn_radiation_wavelength 0.71073
_diffrn_reflns_av_R_equivalents 0.051
_diffrn_reflns_limit_h_max 18
_diffrn_reflns_limit_h_min -18
_diffrn_reflns_limit_k_max 32
_diffrn_reflns_limit_k_min -31
_diffrn_reflns_limit_l_max 28
_diffrn_reflns_limit_l_min -28
_diffrn_reflns_number 132744
_diffrn_reflns_theta_full 30.029
_diffrn_reflns_theta_max 30.029
_diffrn_reflns_theta_min 2.549
_diffrn_standards_number 0
_exptl_absorpt_coefficient_mu 4.826
_exptl_absorpt_correction_T_max 0.648
_exptl_absorpt_correction_T_min 0.291
_exptl_absorpt_correction_type integration
_exptl_absorpt_process_details
;
via Gaussian method (Coppens, 1970) implemented in maXus (2000)
;
_exptl_crystal_colour yellow
_exptl_crystal_density_diffrn 1.747
_exptl_crystal_density_method 'not measured'
_exptl_crystal_description needle
_exptl_crystal_F_000 3080
_exptl_crystal_size_max 0.42
_exptl_crystal_size_mid 0.14
_exptl_crystal_size_min 0.12
_refine_diff_density_max 2.09
_refine_diff_density_min -1.38
_refine_ls_extinction_method None
_refine_ls_goodness_of_fit_ref 0.7736
_refine_ls_hydrogen_treatment constr
_refine_ls_matrix_type full
_refine_ls_number_parameters 775
_refine_ls_number_reflns 17572
_refine_ls_number_restraints 0
_refine_ls_R_factor_all 0.0317
_refine_ls_R_factor_gt 0.0225
_refine_ls_shift/su_max 0.005605
_refine_ls_structure_factor_coef Fsqd
_refine_ls_weighting_details
;
 Method, part 1, Chebychev polynomial, (Watkin, 1994, Prince, 1982) 
 [weight] = 1.0/[A~0~*T~0~(x)+A~1~*T~1~(x) ... +A~n-1~]*T~n-1~(x)] 
 where A~i~ are the Chebychev coefficients listed below and x= Fcalc/Fmax 
 Method = Robust Weighting (Prince, 1982) 
 W = [weight] * [1-(deltaF/6*sigmaF)^2^]^2^ 
 A~i~ are: 
 32.2 47.1 23.1 6.34 0.00 
;
_refine_ls_weighting_scheme calc
_refine_ls_wR_factor_all 0.0618
_refine_ls_wR_factor_gt 0.0507
_refine_ls_wR_factor_ref 0.0618
_reflns_limit_h_max 18
_reflns_limit_h_min -18
_reflns_limit_k_max 32
_reflns_limit_k_min 0
_reflns_limit_l_max 28
_reflns_limit_l_min 0
_reflns_number_gt 14066
_reflns_number_total 17572
_reflns_threshold_expression I>2.0\s(I)
_oxford_diffrn_Wilson_B_factor 1.81
_oxford_diffrn_Wilson_scale 45.11
_oxford_refine_ls_r_factor_ref 0.0317
_oxford_refine_ls_scale 0.20291(4)
_oxford_reflns_number_all 17572
_oxford_reflns_threshold_expression_ref I>-10.0\s(I)
_oxford_structure_analysis_title '4221615 ben0910'
_cod_data_source_file om300525p_si_001.cif
_cod_data_source_block complex9
_cod_depositor_comments
;
The following automatic conversions were performed:

'_symmetry_cell_setting' value 'Monoclinic' changed to 'monoclinic'
according to /home/saulius/struct/CIF-dictionaries/cif_core.dic
dictionary named 'cif_core.dic' version 2.4.2 from 2011-04-26.

Automatic conversion script
Id: cif_fix_values 1891 2012-01-12 08:04:46Z andrius 
;
_cod_original_sg_symbol_H-M 'P 1 21/n 1 '
_cod_database_code 4078917

loop_
_symmetry_equiv_pos_as_xyz
x,y,z
-x,-y,-z
-x+1/2,y+1/2,-z+1/2
x+1/2,-y+1/2,z+1/2

loop_
_atom_site_label
_atom_site_type_symbol
_atom_site_fract_x
_atom_site_fract_y
_atom_site_fract_z
_atom_site_U_iso_or_equiv
_atom_site_occupancy
_atom_site_adp_type
_atom_site_refinement_flags_posn
Pt1 Pt 0.496325(8) 0.284592(5) 0.579190(5) 0.0223 1.0000 Uani .
Pt2 Pt 0.452726(8) 0.384930(5) 0.632801(5) 0.0224 1.0000 Uani .
P1 P 0.32550(6) 0.26953(3) 0.59774(4) 0.0251 1.0000 Uani .
P2 P 0.61102(6) 0.36770(3) 0.68447(4) 0.0253 1.0000 Uani .
P3 P 0.54951(6) 0.19272(3) 0.54673(4) 0.0280 1.0000 Uani .
P4 P 0.39738(6) 0.46689(3) 0.68847(4) 0.0248 1.0000 Uani .
F13 F 0.34942(18) 0.48337(9) 0.53363(11) 0.0432 1.0000 Uani .
F14 F 0.1799(2) 0.48302(12) 0.45533(13) 0.0564 1.0000 Uani .
F15 F 0.06067(17) 0.38576(12) 0.44197(12) 0.0520 1.0000 Uani .
F16 F 0.11025(16) 0.28868(10) 0.51031(12) 0.0438 1.0000 Uani .
F43 F 0.63773(17) 0.29698(11) 0.44963(10) 0.0436 1.0000 Uani .
F44 F 0.8338(2) 0.33000(15) 0.44203(13) 0.0671 1.0000 Uani .
F45 F 0.9441(2) 0.36978(17) 0.55124(16) 0.0810 1.0000 Uani .
F46 F 0.85443(16) 0.38028(13) 0.66599(13) 0.0567 1.0000 Uani .
C11 C 0.2658(2) 0.33286(14) 0.55614(14) 0.0273 1.0000 Uani .
C12 C 0.3273(2) 0.38381(14) 0.56565(14) 0.0272 1.0000 Uani .
C13 C 0.2949(3) 0.43278(15) 0.53018(16) 0.0321 1.0000 Uani .
C14 C 0.2067(3) 0.43409(17) 0.48876(17) 0.0380 1.0000 Uani .
C15 C 0.1459(3) 0.38503(18) 0.48269(17) 0.0380 1.0000 Uani .
C16 C 0.1748(2) 0.33504(16) 0.51680(16) 0.0325 1.0000 Uani .
C21 C 0.2749(3) 0.27345(14) 0.67976(16) 0.0307 1.0000 Uani .
C22 C 0.3387(3) 0.26653(19) 0.73581(17) 0.0440 1.0000 Uani .
C23 C 0.2948(4) 0.2658(3) 0.7977(2) 0.0625 1.0000 Uani .
C24 C 0.1901(4) 0.2726(2) 0.8028(2) 0.0632 1.0000 Uani .
C25 C 0.1274(4) 0.2800(2) 0.7468(2) 0.0514 1.0000 Uani .
C26 C 0.1685(3) 0.28029(17) 0.68518(19) 0.0392 1.0000 Uani .
C31 C 0.2584(2) 0.20280(14) 0.56743(16) 0.0293 1.0000 Uani .
C32 C 0.2292(3) 0.15987(15) 0.61177(18) 0.0363 1.0000 Uani .
C33 C 0.1855(3) 0.10756(17) 0.5893(2) 0.0452 1.0000 Uani .
C34 C 0.1702(3) 0.09735(18) 0.5227(2) 0.0486 1.0000 Uani .
C35 C 0.1990(3) 0.13900(19) 0.4783(2) 0.0479 1.0000 Uani .
C36 C 0.2431(3) 0.19183(17) 0.50031(17) 0.0371 1.0000 Uani .
C41 C 0.6921(2) 0.34805(14) 0.61734(15) 0.0282 1.0000 Uani .
C42 C 0.6359(2) 0.32243(13) 0.56309(15) 0.0266 1.0000 Uani .
C43 C 0.6857(3) 0.31977(16) 0.50493(17) 0.0345 1.0000 Uani .
C44 C 0.7876(3) 0.3361(2) 0.4996(2) 0.0457 1.0000 Uani .
C45 C 0.8440(3) 0.3559(2) 0.5545(2) 0.0486 1.0000 Uani .
C46 C 0.7957(3) 0.36137(18) 0.61316(19) 0.0390 1.0000 Uani .
C51 C 0.6833(2) 0.42861(15) 0.72342(18) 0.0330 1.0000 Uani .
C52 C 0.6975(3) 0.47795(17) 0.6849(2) 0.0457 1.0000 Uani .
C53 C 0.7538(4) 0.5251(2) 0.7103(3) 0.0695 1.0000 Uani .
C54 C 0.7960(4) 0.5233(3) 0.7738(4) 0.0814 1.0000 Uani .
C55 C 0.7816(4) 0.4752(2) 0.8126(3) 0.0677 1.0000 Uani .
C56 C 0.7257(3) 0.4273(2) 0.7879(2) 0.0479 1.0000 Uani .
C61 C 0.6269(3) 0.30897(15) 0.74494(16) 0.0333 1.0000 Uani .
C62 C 0.5709(3) 0.3103(2) 0.80190(18) 0.0451 1.0000 Uani .
C63 C 0.5829(4) 0.2656(3) 0.8479(2) 0.0635 1.0000 Uani .
C64 C 0.6478(5) 0.2189(2) 0.8369(2) 0.0654 1.0000 Uani .
C65 C 0.7029(4) 0.2170(2) 0.7807(2) 0.0574 1.0000 Uani .
C66 C 0.6926(3) 0.26188(17) 0.7348(2) 0.0440 1.0000 Uani .
C71 C 0.5198(3) 0.17051(15) 0.46149(16) 0.0333 1.0000 Uani .
C72 C 0.5594(4) 0.12014(18) 0.4334(2) 0.0510 1.0000 Uani .
C73 C 0.5292(5) 0.1049(2) 0.3688(2) 0.0625 1.0000 Uani .
C74 C 0.4601(4) 0.1383(2) 0.3327(2) 0.0509 1.0000 Uani .
C75 C 0.4219(3) 0.18865(19) 0.35939(18) 0.0436 1.0000 Uani .
C76 C 0.4533(3) 0.20521(16) 0.42341(17) 0.0345 1.0000 Uani .
C81 C 0.6886(3) 0.17685(16) 0.55774(18) 0.0368 1.0000 Uani .
C82 C 0.7312(3) 0.1547(2) 0.6167(2) 0.0537 1.0000 Uani .
C83 C 0.8372(4) 0.1472(3) 0.6266(3) 0.0763 1.0000 Uani .
C84 C 0.9022(4) 0.1625(3) 0.5779(3) 0.0762 1.0000 Uani .
C85 C 0.8616(4) 0.1838(3) 0.5185(3) 0.0659 1.0000 Uani .
C86 C 0.7553(3) 0.1907(2) 0.5084(2) 0.0502 1.0000 Uani .
C91 C 0.4934(3) 0.13627(15) 0.59687(18) 0.0361 1.0000 Uani .
C92 C 0.4904(3) 0.14730(17) 0.66504(19) 0.0404 1.0000 Uani .
C93 C 0.4486(4) 0.1066(2) 0.7069(2) 0.0522 1.0000 Uani .
C94 C 0.4071(4) 0.0550(2) 0.6817(3) 0.0593 1.0000 Uani .
C95 C 0.4072(4) 0.04421(19) 0.6149(3) 0.0624 1.0000 Uani .
C96 C 0.4494(3) 0.08394(17) 0.5724(2) 0.0475 1.0000 Uani .
C101 C 0.2590(2) 0.48056(14) 0.67334(16) 0.0293 1.0000 Uani .
C102 C 0.1916(3) 0.43331(17) 0.67833(18) 0.0361 1.0000 Uani .
C103 C 0.0864(3) 0.4400(2) 0.6646(2) 0.0462 1.0000 Uani .
C104 C 0.0477(3) 0.4938(2) 0.6437(2) 0.0550 1.0000 Uani .
C105 C 0.1142(3) 0.5405(2) 0.6368(2) 0.0523 1.0000 Uani .
C106 C 0.2196(3) 0.53435(17) 0.65236(19) 0.0398 1.0000 Uani .
C111 C 0.4109(2) 0.45958(14) 0.77877(15) 0.0299 1.0000 Uani .
C112 C 0.3386(3) 0.4289(2) 0.8140(2) 0.0478 1.0000 Uani .
C113 C 0.3522(4) 0.4215(3) 0.8819(2) 0.0606 1.0000 Uani .
C114 C 0.4370(4) 0.4443(2) 0.91578(19) 0.0541 1.0000 Uani .
C115 C 0.5097(3) 0.4744(2) 0.88215(19) 0.0460 1.0000 Uani .
C116 C 0.4972(3) 0.48175(16) 0.81428(17) 0.0358 1.0000 Uani .
C121 C 0.4539(2) 0.53875(14) 0.67467(16) 0.0301 1.0000 Uani .
C122 C 0.5037(3) 0.54938(17) 0.61668(19) 0.0407 1.0000 Uani .
C123 C 0.5440(4) 0.6044(2) 0.6045(2) 0.0562 1.0000 Uani .
C124 C 0.5369(4) 0.64823(19) 0.6497(3) 0.0632 1.0000 Uani .
C125 C 0.4869(4) 0.63892(18) 0.7070(2) 0.0569 1.0000 Uani .
C126 C 0.4440(3) 0.58469(16) 0.71929(19) 0.0404 1.0000 Uani .
H221 H 0.4149 0.2621 0.7324 0.0528 1.0000 Uiso R
H231 H 0.3403 0.2603 0.8385 0.0752 1.0000 Uiso R
H241 H 0.1598 0.2721 0.8471 0.0769 1.0000 Uiso R
H251 H 0.0514 0.2852 0.7505 0.0628 1.0000 Uiso R
H261 H 0.1223 0.2854 0.6446 0.0477 1.0000 Uiso R
H321 H 0.2400 0.1668 0.6603 0.0435 1.0000 Uiso R
H331 H 0.1650 0.0772 0.6217 0.0543 1.0000 Uiso R
H341 H 0.1383 0.0598 0.5066 0.0581 1.0000 Uiso R
H351 H 0.1884 0.1314 0.4299 0.0574 1.0000 Uiso R
H361 H 0.2636 0.2218 0.4676 0.0446 1.0000 Uiso R
H521 H 0.6670 0.4794 0.6387 0.0549 1.0000 Uiso R
H531 H 0.7637 0.5605 0.6823 0.0839 1.0000 Uiso R
H541 H 0.8375 0.5572 0.7918 0.0969 1.0000 Uiso R
H551 H 0.8114 0.4746 0.8590 0.0804 1.0000 Uiso R
H561 H 0.7161 0.3921 0.8163 0.0571 1.0000 Uiso R
H621 H 0.5223 0.3434 0.8095 0.0541 1.0000 Uiso R
H631 H 0.5444 0.2671 0.8893 0.0761 1.0000 Uiso R
H641 H 0.6547 0.1865 0.8699 0.0776 1.0000 Uiso R
H651 H 0.7501 0.1833 0.7730 0.0680 1.0000 Uiso R
H661 H 0.7326 0.2605 0.6940 0.0526 1.0000 Uiso R
H721 H 0.6095 0.0950 0.4596 0.0608 1.0000 Uiso R
H731 H 0.5586 0.0690 0.3487 0.0751 1.0000 Uiso R
H741 H 0.4373 0.1262 0.2870 0.0610 1.0000 Uiso R
H751 H 0.3715 0.2134 0.3329 0.0521 1.0000 Uiso R
H761 H 0.4273 0.2427 0.4419 0.0414 1.0000 Uiso R
H821 H 0.6848 0.1439 0.6526 0.0642 1.0000 Uiso R
H831 H 0.8663 0.1306 0.6692 0.0909 1.0000 Uiso R
H841 H 0.9785 0.1581 0.5856 0.0910 1.0000 Uiso R
H851 H 0.9085 0.1943 0.4827 0.0795 1.0000 Uiso R
H861 H 0.7264 0.2058 0.4651 0.0604 1.0000 Uiso R
H921 H 0.5188 0.1849 0.6835 0.0484 1.0000 Uiso R
H931 H 0.4485 0.1146 0.7553 0.0628 1.0000 Uiso R
H941 H 0.3771 0.0257 0.7119 0.0713 1.0000 Uiso R
H951 H 0.3763 0.0071 0.5969 0.0751 1.0000 Uiso R
H961 H 0.4485 0.0753 0.5241 0.0568 1.0000 Uiso R
H1021 H 0.2195 0.3941 0.6920 0.0434 1.0000 Uiso R
H1031 H 0.0386 0.4061 0.6697 0.0554 1.0000 Uiso R
H1041 H -0.0280 0.4989 0.6337 0.0657 1.0000 Uiso R
H1051 H 0.0865 0.5790 0.6205 0.0625 1.0000 Uiso R
H1061 H 0.2668 0.5686 0.6484 0.0478 1.0000 Uiso R
H1121 H 0.2762 0.4119 0.7901 0.0575 1.0000 Uiso R
H1131 H 0.2996 0.3994 0.9062 0.0731 1.0000 Uiso R
H1141 H 0.4460 0.4390 0.9646 0.0650 1.0000 Uiso R
H1151 H 0.5718 0.4911 0.9067 0.0549 1.0000 Uiso R
H1161 H 0.5511 0.5033 0.7904 0.0429 1.0000 Uiso R
H1221 H 0.5105 0.5173 0.5837 0.0490 1.0000 Uiso R
H1231 H 0.5784 0.6120 0.5623 0.0677 1.0000 Uiso R
H1241 H 0.5681 0.6873 0.6412 0.0752 1.0000 Uiso R
H1251 H 0.4816 0.6713 0.7398 0.0676 1.0000 Uiso R
H1261 H 0.4059 0.5784 0.7603 0.0484 1.0000 Uiso R

loop_
_atom_site_aniso_label
_atom_site_aniso_U_11
_atom_site_aniso_U_22
_atom_site_aniso_U_33
_atom_site_aniso_U_23
_atom_site_aniso_U_13
_atom_site_aniso_U_12
Pt1 0.02096(5) 0.02355(5) 0.02233(5) -0.00156(4) 0.00082(3) 0.00067(4)
Pt2 0.02075(5) 0.02334(5) 0.02300(5) -0.00102(4) 0.00098(4) 0.00117(4)
P1 0.0229(3) 0.0284(3) 0.0240(3) -0.0022(3) 0.0012(3) -0.0017(3)
P2 0.0218(3) 0.0286(4) 0.0253(3) -0.0032(3) 0.0001(3) 0.0009(3)
P3 0.0297(4) 0.0258(3) 0.0284(4) -0.0031(3) 0.0003(3) 0.0045(3)
P4 0.0233(3) 0.0245(3) 0.0268(3) -0.0017(3) 0.0023(3) 0.0026(3)
F13 0.0482(12) 0.0349(11) 0.0459(12) 0.0101(9) -0.0024(10) -0.0015(9)
F14 0.0573(15) 0.0586(15) 0.0519(14) 0.0210(12) -0.0121(12) 0.0123(12)
F15 0.0340(11) 0.0760(17) 0.0441(12) 0.0013(12) -0.0148(9) 0.0125(11)
F16 0.0269(9) 0.0521(13) 0.0514(13) -0.0074(10) -0.0073(9) -0.0032(9)
F43 0.0404(11) 0.0625(14) 0.0282(10) -0.0107(9) 0.0061(8) -0.0058(10)
F44 0.0527(15) 0.100(2) 0.0513(15) -0.0250(15) 0.0320(12) -0.0255(15)
F45 0.0343(13) 0.131(3) 0.081(2) -0.051(2) 0.0285(13) -0.0334(16)
F46 0.0237(10) 0.091(2) 0.0548(14) -0.0333(14) 0.0001(9) -0.0067(11)
C11 0.0243(13) 0.0336(15) 0.0242(13) -0.0029(11) 0.0008(10) 0.0019(11)
C12 0.0244(13) 0.0334(15) 0.0236(13) 0.0006(11) -0.0003(10) 0.0028(11)
C13 0.0338(15) 0.0348(16) 0.0276(14) 0.0013(12) 0.0011(12) 0.0024(12)
C14 0.0357(17) 0.048(2) 0.0299(15) 0.0085(14) -0.0010(13) 0.0115(15)
C15 0.0281(15) 0.057(2) 0.0280(15) -0.0012(14) -0.0059(12) 0.0085(14)
C16 0.0233(13) 0.0428(18) 0.0312(15) -0.0058(13) -0.0011(11) 0.0017(12)
C21 0.0326(15) 0.0312(15) 0.0290(14) -0.0022(12) 0.0065(12) -0.0079(12)
C22 0.049(2) 0.056(2) 0.0272(16) -0.0033(15) 0.0003(14) -0.0079(18)
C23 0.072(3) 0.088(4) 0.0277(18) 0.001(2) 0.0043(19) -0.012(3)
C24 0.076(3) 0.077(3) 0.039(2) -0.005(2) 0.027(2) -0.024(3)
C25 0.053(2) 0.055(2) 0.049(2) -0.0045(19) 0.0272(19) -0.0113(19)
C26 0.0360(17) 0.0453(19) 0.0375(18) -0.0035(15) 0.0139(14) -0.0067(15)
C31 0.0237(13) 0.0324(15) 0.0317(15) -0.0047(12) -0.0004(11) -0.0041(11)
C32 0.0382(17) 0.0345(16) 0.0361(17) -0.0028(13) 0.0024(13) -0.0037(13)
C33 0.051(2) 0.0353(18) 0.050(2) -0.0014(16) 0.0017(17) -0.0115(16)
C34 0.049(2) 0.041(2) 0.055(2) -0.0128(18) -0.0030(18) -0.0117(17)
C35 0.054(2) 0.052(2) 0.0374(19) -0.0149(17) -0.0045(16) -0.0095(18)
C36 0.0359(17) 0.0426(19) 0.0329(16) -0.0048(14) 0.0017(13) -0.0061(14)
C41 0.0224(13) 0.0319(15) 0.0304(14) -0.0052(11) 0.0021(11) 0.0012(11)
C42 0.0198(12) 0.0295(14) 0.0306(14) -0.0002(11) 0.0037(10) -0.0031(10)
C43 0.0319(15) 0.0408(17) 0.0311(15) -0.0072(13) 0.0044(12) -0.0044(13)
C44 0.0385(19) 0.059(2) 0.0406(19) -0.0138(17) 0.0174(15) -0.0113(17)
C45 0.0258(16) 0.071(3) 0.051(2) -0.020(2) 0.0165(15) -0.0133(17)
C46 0.0237(14) 0.051(2) 0.0425(18) -0.0157(16) 0.0038(13) -0.0050(14)
C51 0.0221(13) 0.0345(16) 0.0423(17) -0.0126(13) 0.0000(12) 0.0001(11)
C52 0.0352(18) 0.0344(18) 0.067(3) -0.0061(17) 0.0039(17) -0.0029(14)
C53 0.052(3) 0.043(2) 0.114(5) -0.015(3) 0.009(3) -0.014(2)
C54 0.048(3) 0.059(3) 0.135(6) -0.050(4) -0.014(3) -0.009(2)
C55 0.050(3) 0.072(3) 0.079(3) -0.041(3) -0.020(2) 0.002(2)
C56 0.0379(19) 0.054(2) 0.051(2) -0.0190(18) -0.0107(16) 0.0039(17)
C61 0.0300(15) 0.0376(17) 0.0315(15) 0.0024(13) -0.0061(12) -0.0028(13)
C62 0.046(2) 0.057(2) 0.0321(17) 0.0051(16) -0.0013(15) -0.0020(18)
C63 0.072(3) 0.084(4) 0.035(2) 0.016(2) -0.002(2) -0.014(3)
C64 0.086(4) 0.058(3) 0.050(3) 0.023(2) -0.020(2) -0.011(3)
C65 0.067(3) 0.044(2) 0.058(3) 0.011(2) -0.018(2) 0.005(2)
C66 0.048(2) 0.0395(19) 0.043(2) 0.0040(16) -0.0054(16) 0.0043(16)
C71 0.0385(17) 0.0296(15) 0.0318(15) -0.0060(12) 0.0012(13) 0.0009(13)
C72 0.073(3) 0.0375(19) 0.041(2) -0.0100(16) -0.0051(19) 0.0154(19)
C73 0.098(4) 0.046(2) 0.043(2) -0.0168(19) -0.001(2) 0.009(2)
C74 0.064(3) 0.053(2) 0.0348(18) -0.0068(17) -0.0035(18) -0.012(2)
C75 0.044(2) 0.054(2) 0.0324(17) 0.0001(16) -0.0032(14) -0.0039(17)
C76 0.0345(16) 0.0374(17) 0.0317(16) -0.0005(13) 0.0019(13) -0.0015(13)
C81 0.0322(16) 0.0353(17) 0.0424(18) -0.0077(14) -0.0025(13) 0.0117(13)
C82 0.045(2) 0.067(3) 0.048(2) 0.002(2) -0.0075(18) 0.018(2)
C83 0.048(3) 0.110(5) 0.069(3) -0.002(3) -0.016(2) 0.030(3)
C84 0.037(2) 0.105(5) 0.086(4) -0.023(3) -0.006(2) 0.023(3)
C85 0.040(2) 0.087(4) 0.073(3) -0.009(3) 0.011(2) 0.018(2)
C86 0.039(2) 0.064(3) 0.048(2) -0.0042(19) 0.0053(16) 0.0149(19)
C91 0.0389(17) 0.0261(15) 0.0431(18) -0.0008(13) 0.0008(14) 0.0045(13)
C92 0.047(2) 0.0355(17) 0.0385(18) 0.0039(14) -0.0005(15) 0.0034(15)
C93 0.064(3) 0.051(2) 0.041(2) 0.0141(18) 0.0036(19) 0.003(2)
C94 0.073(3) 0.040(2) 0.065(3) 0.016(2) 0.006(2) -0.002(2)
C95 0.084(4) 0.0309(19) 0.073(3) 0.007(2) 0.011(3) -0.010(2)
C96 0.059(2) 0.0353(19) 0.048(2) -0.0008(16) -0.0018(18) -0.0010(17)
C101 0.0234(13) 0.0341(15) 0.0304(14) -0.0040(12) 0.0005(11) 0.0052(11)
C102 0.0262(14) 0.0428(18) 0.0394(17) -0.0068(14) 0.0015(12) 0.0002(13)
C103 0.0266(16) 0.063(3) 0.049(2) -0.0073(19) -0.0011(14) -0.0041(16)
C104 0.0271(17) 0.079(3) 0.058(3) -0.002(2) -0.0070(16) 0.0094(19)
C105 0.0366(19) 0.061(3) 0.059(3) 0.006(2) -0.0033(17) 0.0191(18)
C106 0.0342(17) 0.0438(19) 0.0413(18) 0.0026(15) -0.0006(14) 0.0092(15)
C111 0.0306(14) 0.0316(15) 0.0276(14) -0.0008(11) 0.0036(11) 0.0048(12)
C112 0.0403(19) 0.066(3) 0.0376(19) 0.0094(18) 0.0014(15) -0.0096(18)
C113 0.050(2) 0.092(4) 0.040(2) 0.020(2) 0.0087(18) -0.009(2)
C114 0.058(3) 0.078(3) 0.0272(17) 0.0069(18) 0.0017(16) 0.007(2)
C115 0.045(2) 0.058(2) 0.0347(18) -0.0008(16) -0.0072(15) 0.0056(18)
C116 0.0349(16) 0.0391(17) 0.0331(16) 0.0001(13) -0.0004(13) 0.0035(13)
C121 0.0299(14) 0.0271(14) 0.0330(15) 0.0006(12) -0.0007(12) 0.0002(11)
C122 0.0407(18) 0.0402(19) 0.0416(19) 0.0053(15) 0.0064(15) -0.0022(15)
C123 0.060(3) 0.051(2) 0.059(3) 0.017(2) 0.007(2) -0.014(2)
C124 0.084(4) 0.035(2) 0.068(3) 0.016(2) -0.015(3) -0.018(2)
C125 0.083(3) 0.0280(18) 0.058(3) -0.0029(17) -0.016(2) -0.0017(19)
C126 0.051(2) 0.0309(16) 0.0390(18) -0.0031(14) -0.0016(15) 0.0053(15)

loop_
_atom_type_symbol
_atom_type_scat_dispersion_real
_atom_type_scat_dispersion_imag
_atom_type_scat_Cromer_Mann_a1
_atom_type_scat_Cromer_Mann_b1
_atom_type_scat_Cromer_Mann_a2
_atom_type_scat_Cromer_Mann_b2
_atom_type_scat_Cromer_Mann_a3
_atom_type_scat_Cromer_Mann_b3
_atom_type_scat_Cromer_Mann_a4
_atom_type_scat_Cromer_Mann_b4
_atom_type_scat_Cromer_Mann_c
_atom_type_scat_source
C 0.0033 0.0016 2.3100 20.8439 1.0200 10.2075 1.5886 0.5687 0.8650 51.6512 0.2156 'International Tables Vol C 4.2.6.8 and 6.1.1.4'
H 0.0000 0.0000 0.4930 10.5109 0.3229 26.1257 0.1402 3.1424 0.0408 57.7998 0.0030 'International Tables Vol C 4.2.6.8 and 6.1.1.4'
F 0.0171 0.0103 3.5392 10.2825 2.6412 4.2944 1.5170 0.2615 1.0243 26.1476 0.2776 'International Tables Vol C 4.2.6.8 and 6.1.1.4'
P 0.1023 0.0942 6.4345 1.9067 4.1791 27.1570 1.7800 0.5260 1.4908 68.1645 1.1149 'International Tables Vol C 4.2.6.8 and 6.1.1.4'
Pt -1.7033 8.3905 27.0059 1.5129 17.7639 8.8117 15.7131 0.4246 5.7837 38.6103 11.6883 'International Tables Vol C 4.2.6.8 and 6.1.1.4'

loop_
_exptl_crystal_face_index_h
_exptl_crystal_face_index_k
_exptl_crystal_face_index_l
_exptl_crystal_face_perp_dist
1 0 0 0.220
-1 0 0 0.200
0 1 0 0.100
0 -1 0 0.030
0 0 1 0.100
1 0 3 0.058
0 1 -1 0.083
-1 4 -4 0.070
-1 -7 -7 0.045

loop_
_geom_angle_atom_site_label_1
_geom_angle_atom_site_label_2
_geom_angle_atom_site_label_3
_geom_angle
_geom_angle_publ_flag
Pt2 Pt1 P1 80.29(2) yes
Pt2 Pt1 P3 171.15(2) yes
P1 Pt1 P3 102.44(3) yes
Pt2 Pt1 C42 84.74(9) yes
P1 Pt1 C42 163.66(9) yes
P3 Pt1 C42 93.33(9) yes
Pt1 Pt2 P2 80.33(2) yes
Pt1 Pt2 P4 172.04(2) yes
P2 Pt2 P4 102.01(3) yes
Pt1 Pt2 C12 83.94(9) yes
P2 Pt2 C12 162.88(9) yes
P4 Pt2 C12 94.49(9) yes
Pt1 P1 C11 101.30(10) yes
Pt1 P1 C21 122.61(11) yes
C11 P1 C21 102.66(15) yes
Pt1 P1 C31 120.83(10) yes
C11 P1 C31 108.56(14) yes
C21 P1 C31 99.18(14) yes
Pt2 P2 C41 103.79(10) yes
Pt2 P2 C51 119.59(11) yes
C41 P2 C51 101.97(15) yes
Pt2 P2 C61 120.17(11) yes
C41 P2 C61 105.83(16) yes
C51 P2 C61 103.30(16) yes
Pt1 P3 C71 118.04(11) yes
Pt1 P3 C81 116.62(12) yes
C71 P3 C81 102.61(16) yes
Pt1 P3 C91 110.48(11) yes
C71 P3 C91 105.21(16) yes
C81 P3 C91 102.13(17) yes
Pt2 P4 C101 112.39(10) yes
Pt2 P4 C111 113.33(10) yes
C101 P4 C111 103.01(14) yes
Pt2 P4 C121 120.95(11) yes
C101 P4 C121 102.63(15) yes
C111 P4 C121 102.47(15) yes
P1 C11 C12 111.4(2) yes
P1 C11 C16 128.4(3) yes
C12 C11 C16 120.2(3) yes
C11 C12 Pt2 121.2(2) yes
C11 C12 C13 116.0(3) yes
Pt2 C12 C13 122.7(2) yes
F13 C13 C12 121.2(3) yes
F13 C13 C14 115.2(3) yes
C12 C13 C14 123.6(3) yes
C13 C14 F14 120.6(4) yes
C13 C14 C15 119.3(3) yes
F14 C14 C15 120.1(3) yes
F15 C15 C14 119.7(3) yes
F15 C15 C16 120.9(4) yes
C14 C15 C16 119.4(3) yes
F16 C16 C11 122.1(3) yes
F16 C16 C15 116.6(3) yes
C11 C16 C15 121.3(3) yes
P1 C21 C22 121.2(3) yes
P1 C21 C26 118.7(3) yes
C22 C21 C26 120.0(3) yes
C21 C22 C23 119.0(4) yes
C21 C22 H221 120.5 no
C23 C22 H221 120.5 no
C22 C23 C24 120.9(4) yes
C22 C23 H231 119.6 no
C24 C23 H231 119.6 no
C23 C24 C25 119.7(4) yes
C23 C24 H241 120.1 no
C25 C24 H241 120.1 no
C24 C25 C26 120.6(4) yes
C24 C25 H251 119.7 no
C26 C25 H251 119.7 no
C21 C26 C25 119.9(4) yes
C21 C26 H261 120.1 no
C25 C26 H261 120.1 no
P1 C31 C32 120.3(2) yes
P1 C31 C36 121.2(3) yes
C32 C31 C36 118.4(3) yes
C31 C32 C33 120.8(3) yes
C31 C32 H321 119.6 no
C33 C32 H321 119.6 no
C32 C33 C34 120.2(4) yes
C32 C33 H331 119.9 no
C34 C33 H331 119.9 no
C33 C34 C35 119.7(4) yes
C33 C34 H341 120.1 no
C35 C34 H341 120.1 no
C34 C35 C36 120.6(4) yes
C34 C35 H351 119.7 no
C36 C35 H351 119.7 no
C35 C36 C31 120.3(3) yes
C35 C36 H361 119.9 no
C31 C36 H361 119.9 no
P2 C41 C42 113.0(2) yes
P2 C41 C46 126.3(2) yes
C42 C41 C46 120.4(3) yes
C41 C42 Pt1 118.3(2) yes
C41 C42 C43 116.1(3) yes
Pt1 C42 C43 125.2(2) yes
F43 C43 C42 120.7(3) yes
F43 C43 C44 116.0(3) yes
C42 C43 C44 123.2(3) yes
F44 C44 C43 120.6(3) yes
F44 C44 C45 119.6(3) yes
C43 C44 C45 119.7(3) yes
F45 C45 C44 120.9(3) yes
F45 C45 C46 120.3(4) yes
C44 C45 C46 118.9(3) yes
F46 C46 C41 122.0(3) yes
F46 C46 C45 116.8(3) yes
C41 C46 C45 121.2(3) yes
P2 C51 C52 116.9(3) yes
P2 C51 C56 123.8(3) yes
C52 C51 C56 119.3(4) yes
C51 C52 C53 120.3(5) yes
C51 C52 H521 119.9 no
C53 C52 H521 119.9 no
C52 C53 C54 120.1(5) yes
C52 C53 H531 119.9 no
C54 C53 H531 119.9 no
C53 C54 C55 120.2(4) yes
C53 C54 H541 119.9 no
C55 C54 H541 119.9 no
C54 C55 C56 120.6(5) yes
C54 C55 H551 119.7 no
C56 C55 H551 119.7 no
C51 C56 C55 119.5(5) yes
C51 C56 H561 120.2 no
C55 C56 H561 120.2 no
P2 C61 C62 119.7(3) yes
P2 C61 C66 121.1(3) yes
C62 C61 C66 119.2(4) yes
C61 C62 C63 119.6(4) yes
C61 C62 H621 120.2 no
C63 C62 H621 120.2 no
C62 C63 C64 120.5(5) yes
C62 C63 H631 119.7 no
C64 C63 H631 119.8 no
C63 C64 C65 120.3(4) yes
C63 C64 H641 119.8 no
C65 C64 H641 119.9 no
C64 C65 C66 119.7(5) yes
C64 C65 H651 120.1 no
C66 C65 H651 120.1 no
C61 C66 C65 120.6(4) yes
C61 C66 H661 119.7 no
C65 C66 H661 119.7 no
P3 C71 C72 123.6(3) yes
P3 C71 C76 117.9(3) yes
C72 C71 C76 118.6(3) yes
C71 C72 C73 120.0(4) yes
C71 C72 H721 120.0 no
C73 C72 H721 120.0 no
C72 C73 C74 120.7(4) yes
C72 C73 H731 119.6 no
C74 C73 H731 119.6 no
C73 C74 C75 119.9(4) yes
C73 C74 H741 120.0 no
C75 C74 H741 120.1 no
C74 C75 C76 120.0(4) yes
C74 C75 H751 120.0 no
C76 C75 H751 120.0 no
C75 C76 C71 120.7(3) yes
C75 C76 H761 119.6 no
C71 C76 H761 119.6 no
P3 C81 C82 121.4(3) yes
P3 C81 C86 120.6(3) yes
C82 C81 C86 117.9(4) yes
C81 C82 C83 121.1(5) yes
C81 C82 H821 119.4 no
C83 C82 H821 119.4 no
C82 C83 C84 120.1(5) yes
C82 C83 H831 119.9 no
C84 C83 H831 119.9 no
C83 C84 C85 119.8(4) yes
C83 C84 H841 120.1 no
C85 C84 H841 120.1 no
C84 C85 C86 119.9(5) yes
C84 C85 H851 120.0 no
C86 C85 H851 120.0 no
C85 C86 C81 121.1(4) yes
C85 C86 H861 119.5 no
C81 C86 H861 119.5 no
P3 C91 C92 117.1(3) yes
P3 C91 C96 125.0(3) yes
C92 C91 C96 117.9(4) yes
C91 C92 C93 120.8(4) yes
C91 C92 H921 119.6 no
C93 C92 H921 119.6 no
C92 C93 C94 120.1(4) yes
C92 C93 H931 119.9 no
C94 C93 H931 119.9 no
C93 C94 C95 119.7(4) yes
C93 C94 H941 120.1 no
C95 C94 H941 120.1 no
C94 C95 C96 121.1(4) yes
C94 C95 H951 119.4 no
C96 C95 H951 119.5 no
C91 C96 C95 120.3(4) yes
C91 C96 H961 119.9 no
C95 C96 H961 119.9 no
P4 C101 C102 117.9(2) yes
P4 C101 C106 122.9(3) yes
C102 C101 C106 119.0(3) yes
C101 C102 C103 120.9(4) yes
C101 C102 H1021 119.5 no
C103 C102 H1021 119.5 no
C102 C103 C104 119.7(4) yes
C102 C103 H1031 120.1 no
C104 C103 H1031 120.1 no
C103 C104 C105 119.8(4) yes
C103 C104 H1041 120.1 no
C105 C104 H1041 120.1 no
C104 C105 C106 120.6(4) yes
C104 C105 H1051 119.7 no
C106 C105 H1051 119.7 no
C105 C106 C101 119.9(4) yes
C105 C106 H1061 120.0 no
C101 C106 H1061 120.0 no
P4 C111 C112 121.5(3) yes
P4 C111 C116 121.0(3) yes
C112 C111 C116 117.4(3) yes
C111 C112 C113 120.9(4) yes
C111 C112 H1121 119.6 no
C113 C112 H1121 119.6 no
C112 C113 C114 120.7(4) yes
C112 C113 H1131 119.7 no
C114 C113 H1131 119.6 no
C113 C114 C115 119.6(4) yes
C113 C114 H1141 120.2 no
C115 C114 H1141 120.2 no
C114 C115 C116 120.2(4) yes
C114 C115 H1151 119.9 no
C116 C115 H1151 119.9 no
C111 C116 C115 121.3(4) yes
C111 C116 H1161 119.4 no
C115 C116 H1161 119.4 no
P4 C121 C122 119.6(3) yes
P4 C121 C126 121.7(3) yes
C122 C121 C126 118.6(3) yes
C121 C122 C123 120.3(4) yes
C121 C122 H1221 119.9 no
C123 C122 H1221 119.9 no
C122 C123 C124 120.3(4) yes
C122 C123 H1231 119.8 no
C124 C123 H1231 119.8 no
C123 C124 C125 120.4(4) yes
C123 C124 H1241 119.8 no
C125 C124 H1241 119.8 no
C124 C125 C126 120.1(4) yes
C124 C125 H1251 120.0 no
C126 C125 H1251 120.0 no
C121 C126 C125 120.3(4) yes
C121 C126 H1261 119.9 no
C125 C126 H1261 119.9 no

loop_
_geom_bond_atom_site_label_1
_geom_bond_atom_site_label_2
_geom_bond_distance
_geom_bond_publ_flag
Pt1 Pt2 2.61179(15) yes
Pt1 P1 2.2932(8) yes
Pt1 P3 2.3154(8) yes
Pt1 C42 2.048(3) yes
Pt2 P2 2.2921(7) yes
Pt2 P4 2.3198(8) yes
Pt2 C12 2.069(3) yes
P1 C11 1.827(3) yes
P1 C21 1.823(3) yes
P1 C31 1.845(3) yes
P2 C41 1.820(3) yes
P2 C51 1.835(3) yes
P2 C61 1.823(3) yes
P3 C71 1.826(3) yes
P3 C81 1.843(3) yes
P3 C91 1.818(4) yes
P4 C101 1.833(3) yes
P4 C111 1.840(3) yes
P4 C121 1.825(3) yes
F13 C13 1.355(4) yes
F14 C14 1.344(4) yes
F15 C15 1.347(4) yes
F16 C16 1.353(4) yes
F43 C43 1.359(4) yes
F44 C44 1.348(4) yes
F45 C45 1.343(4) yes
F46 C46 1.355(4) yes
C11 C12 1.419(4) yes
C11 C16 1.392(4) yes
C12 C13 1.384(4) yes
C13 C14 1.386(5) yes
C14 C15 1.373(6) yes
C15 C16 1.378(5) yes
C21 C22 1.381(5) yes
C21 C26 1.399(5) yes
C22 C23 1.405(5) yes
C22 H221 1.000 no
C23 C24 1.377(7) yes
C23 H231 1.000 no
C24 C25 1.375(7) yes
C24 H241 1.000 no
C25 C26 1.385(5) yes
C25 H251 1.000 no
C26 H261 1.000 no
C31 C32 1.397(5) yes
C31 C36 1.390(5) yes
C32 C33 1.390(5) yes
C32 H321 1.000 no
C33 C34 1.377(6) yes
C33 H331 1.000 no
C34 C35 1.375(6) yes
C34 H341 1.000 no
C35 C36 1.399(5) yes
C35 H351 1.000 no
C36 H361 1.000 no
C41 C42 1.416(4) yes
C41 C46 1.385(4) yes
C42 C43 1.376(4) yes
C43 C44 1.384(5) yes
C44 C45 1.377(5) yes
C45 C46 1.380(5) yes
C51 C52 1.389(5) yes
C51 C56 1.395(5) yes
C52 C53 1.385(6) yes
C52 H521 1.000 no
C53 C54 1.377(9) yes
C53 H531 1.000 no
C54 C55 1.369(9) yes
C54 H541 1.000 no
C55 C56 1.392(6) yes
C55 H551 1.000 no
C56 H561 1.000 no
C61 C62 1.398(5) yes
C61 C66 1.394(5) yes
C62 C63 1.388(6) yes
C62 H621 1.000 no
C63 C64 1.384(8) yes
C63 H631 1.000 no
C64 C65 1.378(8) yes
C64 H641 1.000 no
C65 C66 1.389(6) yes
C65 H651 1.000 no
C66 H661 1.000 no
C71 C72 1.394(5) yes
C71 C76 1.379(5) yes
C72 C73 1.394(6) yes
C72 H721 1.000 no
C73 C74 1.362(7) yes
C73 H731 1.000 no
C74 C75 1.375(6) yes
C74 H741 1.000 no
C75 C76 1.394(5) yes
C75 H751 1.000 no
C76 H761 1.000 no
C81 C82 1.388(5) yes
C81 C86 1.393(6) yes
C82 C83 1.391(6) yes
C82 H821 1.000 no
C83 C84 1.377(8) yes
C83 H831 1.000 no
C84 C85 1.380(8) yes
C84 H841 1.000 no
C85 C86 1.393(6) yes
C85 H851 1.000 no
C86 H861 1.000 no
C91 C92 1.409(5) yes
C91 C96 1.405(5) yes
C92 C93 1.388(5) yes
C92 H921 1.000 no
C93 C94 1.382(7) yes
C93 H931 1.000 no
C94 C95 1.379(7) yes
C94 H941 1.000 no
C95 C96 1.385(6) yes
C95 H951 1.000 no
C96 H961 1.000 no
C101 C102 1.396(5) yes
C101 C106 1.389(5) yes
C102 C103 1.388(5) yes
C102 H1021 1.000 no
C103 C104 1.385(6) yes
C103 H1031 1.000 no
C104 C105 1.383(7) yes
C104 H1041 1.000 no
C105 C106 1.395(5) yes
C105 H1051 1.000 no
C106 H1061 1.000 no
C111 C112 1.398(5) yes
C111 C116 1.396(5) yes
C112 C113 1.391(6) yes
C112 H1121 1.000 no
C113 C114 1.370(7) yes
C113 H1131 1.000 no
C114 C115 1.378(6) yes
C114 H1141 1.000 no
C115 C116 1.389(5) yes
C115 H1151 1.000 no
C116 H1161 1.000 no
C121 C122 1.394(5) yes
C121 C126 1.397(5) yes
C122 C123 1.389(5) yes
C122 H1221 1.000 no
C123 C124 1.365(7) yes
C123 H1231 1.000 no
C124 C125 1.376(7) yes
C124 H1241 1.000 no
C125 C126 1.386(6) yes
C125 H1251 1.000 no
C126 H1261 1.000 no

loop_
_geom_contact_atom_site_label_1
_geom_contact_atom_site_label_2
_geom_contact_distance
_geom_contact_site_symmetry_2
_geom_contact_publ_flag
F14 C52 3.449(5) 2_666 no
F14 C53 3.518(7) 2_666 no
F14 C104 3.527(5) 2_566 no
F15 F45 2.773(4) 1_455 no
F15 C105 3.190(5) 2_566 no
F15 F44 3.208(4) 1_455 no
F15 C64 3.434(5) 4_454 no
F15 C104 3.510(5) 2_566 no
F16 F45 2.992(4) 1_455 no
F16 C63 3.524(5) 4_454 no
F16 C64 3.583(5) 4_454 no
F43 C124 3.210(6) 2_666 no
F43 C123 3.403(5) 2_666 no
F43 C24 3.476(5) 4_554 no
F44 C105 3.447(5) 2_666 no
F45 C15 3.048(5) 1_655 no
F45 C16 3.208(4) 1_655 no
F45 C103 3.293(5) 1_655 no
F46 C103 3.306(5) 1_655 no
C25 C74 3.410(7) 4_455 no
C55 C74 3.487(7) 4 no
C56 C74 3.470(6) 4 no
C73 C95 3.516(6) 2_656 no

loop_
_geom_torsion_atom_site_label_1
_geom_torsion_atom_site_label_2
_geom_torsion_atom_site_label_3
_geom_torsion_atom_site_label_4
_geom_torsion
_geom_torsion_publ_flag
Pt1 Pt2 P2 C41 48.5(1) no
Pt1 Pt2 P2 C51 161.1(1) no
Pt1 Pt2 P2 C61 -69.4(1) no
Pt1 Pt2 C12 C11 46.1(2) no
Pt1 Pt2 C12 C13 -137.4(3) no
Pt1 P1 C11 C12 -38.6(2) no
Pt1 P1 C11 C16 138.7(3) no
Pt1 P1 C21 C22 -21.5(4) no
Pt1 P1 C21 C26 162.1(2) no
Pt1 P1 C31 C32 109.6(3) no
Pt1 P1 C31 C36 -65.2(3) no
Pt1 P3 C71 C72 170.9(3) no
Pt1 P3 C71 C76 -10.1(4) no
Pt1 P3 C81 C82 87.2(3) no
Pt1 P3 C81 C86 -88.2(3) no
Pt1 P3 C91 C92 -41.5(3) no
Pt1 P3 C91 C96 135.7(3) no
Pt1 C42 C41 P2 -22.2(3) no
Pt1 C42 C41 C46 164.4(3) no
Pt1 C42 C43 F43 8.4(5) no
Pt1 C42 C43 C44 -167.4(3) no
Pt2 Pt1 P1 C11 54.2(1) no
Pt2 Pt1 P1 C21 -58.9(1) no
Pt2 Pt1 P1 C31 174.0(1) no
Pt2 Pt1 C42 C41 52.8(2) no
Pt2 Pt1 C42 C43 -134.5(3) no
Pt2 P2 C41 C42 -27.7(2) no
Pt2 P2 C41 C46 145.2(3) no
Pt2 P2 C51 C52 -51.9(3) no
Pt2 P2 C51 C56 129.5(3) no
Pt2 P2 C61 C62 -60.9(3) no
Pt2 P2 C61 C66 117.8(3) no
Pt2 P4 C101 C102 47.1(3) no
Pt2 P4 C101 C106 -127.8(3) no
Pt2 P4 C111 C112 -80.4(3) no
Pt2 P4 C111 C116 95.9(3) no
Pt2 P4 C121 C122 21.6(3) no
Pt2 P4 C121 C126 -161.8(2) no
Pt2 C12 C11 P1 -10.3(3) no
Pt2 C12 C11 C16 172.2(2) no
Pt2 C12 C13 F13 5.6(4) no
Pt2 C12 C13 C14 -175.0(3) no
P1 Pt1 Pt2 P2 137.97(3) no
P1 Pt1 Pt2 C12 -48.79(8) no
P1 Pt1 P3 C71 80.2(1) no
P1 Pt1 P3 C81 -156.8(1) no
P1 Pt1 P3 C91 -40.9(1) no
P1 Pt1 C42 C41 76.5(4) no
P1 Pt1 C42 C43 -110.8(4) no
P1 C11 C12 C13 173.1(2) no
P1 C11 C16 F16 7.8(5) no
P1 C11 C16 C15 -172.5(3) no
P1 C21 C22 C23 -175.5(4) no
P1 C21 C26 C25 176.3(3) no
P1 C31 C32 C33 -175.2(3) no
P1 C31 C36 C35 175.2(3) no
P2 Pt2 Pt1 C42 -48.62(9) no
P2 Pt2 P4 C101 -165.1(1) no
P2 Pt2 P4 C111 -48.8(1) no
P2 Pt2 P4 C121 73.4(1) no
P2 Pt2 C12 C11 69.4(4) no
P2 Pt2 C12 C13 -114.2(3) no
P2 C41 C42 C43 164.5(2) no
P2 C41 C46 F46 14.4(5) no
P2 C41 C46 C45 -165.6(3) no
P2 C51 C52 C53 -178.2(3) no
P2 C51 C56 C55 178.4(3) no
P2 C61 C62 C63 180.0(3) no
P2 C61 C66 C65 -179.0(3) no
P3 Pt1 P1 C11 -134.3(1) no
P3 Pt1 P1 C21 112.5(1) no
P3 Pt1 P1 C31 -14.5(1) no
P3 Pt1 C42 C41 -118.5(2) no
P3 Pt1 C42 C43 54.2(3) no
P3 C71 C72 C73 177.1(4) no
P3 C71 C76 C75 -175.6(3) no
P3 C81 C82 C83 -174.8(4) no
P3 C81 C86 C85 174.2(4) no
P3 C91 C92 C93 179.8(3) no
P3 C91 C96 C95 -179.0(3) no
P4 Pt2 P2 C41 -139.2(1) no
P4 Pt2 P2 C51 -26.6(1) no
P4 Pt2 P2 C61 102.9(1) no
P4 Pt2 C12 C11 -126.0(2) no
P4 Pt2 C12 C13 50.4(3) no
P4 C101 C102 C103 -177.1(3) no
P4 C101 C106 C105 175.0(3) no
P4 C111 C112 C113 177.1(4) no
P4 C111 C116 C115 -177.5(3) no
P4 C121 C122 C123 177.8(3) no
P4 C121 C126 C125 -179.3(3) no
F13 C13 C12 C11 -177.8(3) no
F13 C13 C14 F14 -0.1(5) no
F13 C13 C14 C15 -179.3(3) no
F14 C14 C13 C12 -179.5(3) no
F14 C14 C15 F15 1.5(5) no
F14 C14 C15 C16 179.4(3) no
F15 C15 C14 C13 -179.3(3) no
F15 C15 C16 F16 -3.9(5) no
F15 C15 C16 C11 176.4(3) no
F16 C16 C11 C12 -175.1(3) no
F16 C16 C15 C14 178.2(3) no
F43 C43 C42 C41 -178.8(3) no
F43 C43 C44 F44 0.9(6) no
F43 C43 C44 C45 -175.6(4) no
F44 C44 C43 C42 176.9(4) no
F44 C44 C45 F45 0.7(7) no
F44 C44 C45 C46 -179.4(4) no
F45 C45 C44 C43 177.3(4) no
F45 C45 C46 F46 -0.9(6) no
F45 C45 C46 C41 179.1(4) no
F46 C46 C41 C42 -173.1(3) no
F46 C46 C45 C44 179.2(4) no
C11 P1 Pt1 C42 30.3(3) no
C11 P1 C21 C22 -134.0(3) no
C11 P1 C21 C26 49.7(3) no
C11 P1 C31 C32 -134.2(3) no
C11 P1 C31 C36 51.0(3) no
C11 C12 C13 C14 1.7(5) no
C11 C16 C15 C14 -1.5(5) no
C12 Pt2 Pt1 C42 124.6(1) no
C12 Pt2 P2 C41 25.1(3) no
C12 Pt2 P2 C51 137.7(3) no
C12 Pt2 P2 C61 -92.8(3) no
C12 Pt2 P4 C101 19.5(1) no
C12 Pt2 P4 C111 135.8(1) no
C12 Pt2 P4 C121 -102.0(1) no
C12 C11 P1 C21 88.9(2) no
C12 C11 P1 C31 -166.8(2) no
C12 C11 C16 C15 4.5(5) no
C12 C13 C14 C15 1.2(6) no
C13 C12 C11 C16 -4.5(4) no
C13 C14 C15 C16 -1.3(5) no
C16 C11 P1 C21 -93.9(3) no
C16 C11 P1 C31 10.5(3) no
C21 P1 Pt1 C42 -82.9(3) no
C21 P1 C31 C32 -27.4(3) no
C21 P1 C31 C36 157.7(3) no
C21 C22 C23 C24 -0.8(8) no
C21 C26 C25 C24 -0.5(6) no
C22 C21 P1 C31 114.5(3) no
C22 C21 C26 C25 -0.1(6) no
C22 C23 C24 C25 0.2(8) no
C23 C22 C21 C26 0.8(6) no
C23 C24 C25 C26 0.4(7) no
C26 C21 P1 C31 -61.8(3) no
C31 P1 Pt1 C42 150.1(3) no
C31 C32 C33 C34 -0.1(6) no
C31 C36 C35 C34 0.1(6) no
C32 C31 C36 C35 0.3(5) no
C32 C33 C34 C35 0.4(6) no
C33 C32 C31 C36 -0.3(5) no
C33 C34 C35 C36 -0.4(6) no
C41 P2 C51 C52 61.7(3) no
C41 P2 C51 C56 -116.8(3) no
C41 P2 C61 C62 -177.7(3) no
C41 P2 C61 C66 1.0(3) no
C41 C42 C43 C44 5.5(5) no
C41 C46 C45 C44 -0.8(6) no
C42 Pt1 P3 C71 -95.5(2) no
C42 Pt1 P3 C81 27.4(2) no
C42 Pt1 P3 C91 143.4(2) no
C42 C41 P2 C51 -152.6(2) no
C42 C41 P2 C61 99.7(3) no
C42 C41 C46 C45 6.9(6) no
C42 C43 C44 C45 0.3(6) no
C43 C42 C41 C46 -8.9(5) no
C43 C44 C45 C46 -2.8(7) no
C46 C41 P2 C51 20.4(3) no
C46 C41 P2 C61 -87.4(3) no
C51 P2 C61 C62 75.5(3) no
C51 P2 C61 C66 -105.8(3) no
C51 C52 C53 C54 0.0(7) no
C51 C56 C55 C54 -0.6(7) no
C52 C51 P2 C61 171.4(3) no
C52 C51 C56 C55 -0.1(6) no
C52 C53 C54 C55 -0.8(8) no
C53 C52 C51 C56 0.4(6) no
C53 C54 C55 C56 1.1(8) no
C56 C51 P2 C61 -7.1(3) no
C61 C62 C63 C64 -1.8(7) no
C61 C66 C65 C64 -0.0(7) no
C62 C61 C66 C65 -0.3(6) no
C62 C63 C64 C65 1.4(8) no
C63 C62 C61 C66 1.2(6) no
C63 C64 C65 C66 -0.5(8) no
C71 P3 C81 C82 -142.2(3) no
C71 P3 C81 C86 42.4(4) no
C71 P3 C91 C92 -170.0(3) no
C71 P3 C91 C96 7.3(4) no
C71 C72 C73 C74 -0.8(8) no
C71 C76 C75 C74 -2.3(6) no
C72 C71 P3 C81 41.1(4) no
C72 C71 P3 C91 -65.4(4) no
C72 C71 C76 C75 3.5(6) no
C72 C73 C74 C75 2.0(8) no
C73 C72 C71 C76 -1.9(7) no
C73 C74 C75 C76 -0.5(7) no
C76 C71 P3 C81 -139.9(3) no
C76 C71 P3 C91 113.6(3) no
C81 P3 C91 C92 83.2(3) no
C81 P3 C91 C96 -99.5(4) no
C81 C82 C83 C84 0.9(9) no
C81 C86 C85 C84 0.5(9) no
C82 C81 P3 C91 -33.3(4) no
C82 C81 C86 C85 -1.5(7) no
C82 C83 C84 C85 -2(1) no
C83 C82 C81 C86 0.8(7) no
C83 C84 C85 C86 1(1) no
C86 C81 P3 C91 151.2(3) no
C91 C92 C93 C94 -1.4(7) no
C91 C96 C95 C94 0.2(7) no
C92 C91 C96 C95 -1.7(6) no
C92 C93 C94 C95 -0.1(7) no
C93 C92 C91 C96 2.3(6) no
C93 C94 C95 C96 0.8(8) no
C101 P4 C111 C112 41.2(3) no
C101 P4 C111 C116 -142.4(3) no
C101 P4 C121 C122 -104.6(3) no
C101 P4 C121 C126 72.0(3) no
C101 C102 C103 C104 2.0(6) no
C101 C106 C105 C104 1.7(6) no
C102 C101 P4 C111 -75.2(3) no
C102 C101 P4 C121 178.6(3) no
C102 C101 C106 C105 0.1(5) no
C102 C103 C104 C105 -0.1(6) no
C103 C102 C101 C106 -2.0(5) no
C103 C104 C105 C106 -1.7(6) no
C106 C101 P4 C111 109.9(3) no
C106 C101 P4 C121 3.7(3) no
C111 P4 C121 C122 148.8(3) no
C111 P4 C121 C126 -34.6(3) no
C111 C112 C113 C114 0.1(8) no
C111 C116 C115 C114 0.7(6) no
C112 C111 P4 C121 147.6(3) no
C112 C111 C116 C115 -1.1(5) no
C112 C113 C114 C115 -0.5(8) no
C113 C112 C111 C116 0.7(6) no
C113 C114 C115 C116 0.1(7) no
C116 C111 P4 C121 -36.1(3) no
C121 C122 C123 C124 1.2(7) no
C121 C126 C125 C124 1.9(7) no
C122 C121 C126 C125 -2.7(5) no
C122 C123 C124 C125 -2.0(8) no
C123 C122 C121 C126 1.1(5) no
C123 C124 C125 C126 0.4(7) no
